data_7019834
loop_
_publ_author_name
'Castillo, Ivan'
'Ugalde-Sald\'ivar, V\'ictor M'
'Rodr\'iguez Solano, Laura A'
'S\'anchez Egu\'ia, Brenda N'
'Zeglio, Erica'
'Nordlander, Ebbe'

_publ_section_title
;
 Structural, spectroscopic, and electrochemical properties of tri- and
 tetradentate N(3) and N(3)S copper complexes with mixed
 benzimidazole/thioether donors.
;
_journal_issue 31
_journal_name_full 'Dalton transactions (Cambridge, England : 2003)'
_journal_page_first 9394
_journal_page_last 9404
_journal_paper_doi 10.1039/c2dt30756a
_journal_volume 41
_journal_year 2012
_chemical_formula_moiety 'C23 H21 Cl2 Cu N5'
_chemical_formula_sum 'C23 H21 Cl2 Cu N5'
_chemical_formula_weight 501.89
_chemical_melting_point 518.5(15)
_chemical_name_systematic
;
?
;
_space_group_IT_number 61
_symmetry_cell_setting orthorhombic
_symmetry_space_group_name_Hall '-P 2ac 2ab'
_symmetry_space_group_name_H-M 'P b c a'
_atom_sites_solution_hydrogens geom
_atom_sites_solution_primary direct
_atom_sites_solution_secondary difmap
_audit_creation_method SHELXL-97
_cell_angle_alpha 90.00
_cell_angle_beta 90.00
_cell_angle_gamma 90.00
_cell_formula_units_Z 8
_cell_length_a 18.583(2)
_cell_length_b 9.5012(11)
_cell_length_c 25.292(3)
_cell_measurement_reflns_used 9902
_cell_measurement_temperature 298(2)
_cell_measurement_theta_max 25.30
_cell_measurement_theta_min 2.54
_cell_volume 4465.6(9)
_computing_cell_refinement 'SMART V 5.625 (Bruker, 1999)'
_computing_data_collection 'SMART V 5.625 (Bruker, 1999)'
_computing_data_reduction 'SAINT V 6.23C (Bruker, 1999)'
_computing_molecular_graphics 'SHELXTL V 6.12 (Sheldrick, 2000)'
_computing_publication_material 'SHELXTL V 6.12 (Sheldrick, 2000)'
_computing_structure_refinement 'SHELXTL V 6.12 (Sheldrick, 2000)'
_computing_structure_solution 'SHELXTL V 6.12 (Sheldrick, 2000)'
_diffrn_ambient_temperature 298(2)
_diffrn_detector_area_resol_mean 0.661
_diffrn_measured_fraction_theta_full 0.996
_diffrn_measured_fraction_theta_max 0.996
_diffrn_measurement_device_type 'Bruker Smart Apex CCD diffractometer'
_diffrn_measurement_method \w-scans
_diffrn_radiation_monochromator graphite
_diffrn_radiation_source 'fine-focus sealed tube'
_diffrn_radiation_type MoK\a
_diffrn_radiation_wavelength 0.71073
_diffrn_reflns_av_R_equivalents 0.0468
_diffrn_reflns_av_sigmaI/netI 0.0239
_diffrn_reflns_limit_h_max 22
_diffrn_reflns_limit_h_min -22
_diffrn_reflns_limit_k_max 11
_diffrn_reflns_limit_k_min -11
_diffrn_reflns_limit_l_max 30
_diffrn_reflns_limit_l_min -30
_diffrn_reflns_number 45078
_diffrn_reflns_theta_full 25.37
_diffrn_reflns_theta_max 25.37
_diffrn_reflns_theta_min 1.95
_diffrn_standards_decay_% 0
_exptl_absorpt_coefficient_mu 1.238
_exptl_absorpt_correction_T_max 0.8961
_exptl_absorpt_correction_T_min 0.7098
_exptl_absorpt_correction_type multi-scan
_exptl_absorpt_process_details '(Sheldrick, 2008)'
_exptl_crystal_colour blue
_exptl_crystal_density_diffrn 1.493
_exptl_crystal_density_method 'not measured'
_exptl_crystal_description prism
_exptl_crystal_F_000 2056
_exptl_crystal_size_max 0.296
_exptl_crystal_size_mid 0.288
_exptl_crystal_size_min 0.086
_refine_diff_density_max 0.590
_refine_diff_density_min -0.290
_refine_diff_density_rms 0.059
_refine_ls_extinction_method none
_refine_ls_goodness_of_fit_ref 1.051
_refine_ls_hydrogen_treatment mixed
_refine_ls_matrix_type full
_refine_ls_number_parameters 286
_refine_ls_number_reflns 4084
_refine_ls_number_restraints 1
_refine_ls_restrained_S_all 1.051
_refine_ls_R_factor_all 0.0491
_refine_ls_R_factor_gt 0.0371
_refine_ls_shift/su_max 0.001
_refine_ls_shift/su_mean 0.000
_refine_ls_structure_factor_coef Fsqd
_refine_ls_weighting_details 'calc w=1/[\s^2^(Fo^2^)+(0.0478P)^2^+2.7034P] where P=(Fo^2^+2Fc^2^)/3'
_refine_ls_weighting_scheme calc
_refine_ls_wR_factor_gt 0.0910
_refine_ls_wR_factor_ref 0.0976
_reflns_number_gt 3279
_reflns_number_total 4084
_reflns_threshold_expression >2sigma(I)
_cod_data_source_file c2dt30756a.txt
_cod_data_source_block 217CPI09
_cod_depositor_comments
;
The following automatic conversions were performed:

'_chemical_melting_point' value '517-520' was changed to '518.5(15)'
- the average value was taken and precision was
estimated.

'_symmetry_cell_setting' value 'Orthorhombic' changed to
'orthorhombic' according to
/home/saulius/struct/CIF-dictionaries/cif_core.dic dictionary named
'cif_core.dic' version 2.4.1 from 2010-06-29.

Automatic conversion script
Id: cif_fix_values 1891 2012-01-12 08:04:46Z andrius 
;
_cod_database_code 7019834

loop_
_symmetry_equiv_pos_as_xyz
'x, y, z'
'-x+1/2, -y, z+1/2'
'-x, y+1/2, -z+1/2'
'x+1/2, -y+1/2, -z'
'-x, -y, -z'
'x-1/2, y, -z-1/2'
'x, -y-1/2, z-1/2'
'-x-1/2, y-1/2, z'

loop_
_atom_site_label
_atom_site_type_symbol
_atom_site_fract_x
_atom_site_fract_y
_atom_site_fract_z
_atom_site_U_iso_or_equiv
_atom_site_adp_type
_atom_site_occupancy
_atom_site_symmetry_multiplicity
_atom_site_calc_flag
_atom_site_refinement_flags
Cu1 Cu 0.912381(16) 0.17903(3) 0.125962(12) 0.03996(12) Uani 1 1 d .
Cl1 Cl 0.85571(4) 0.33367(8) 0.20299(3) 0.04893(19) Uani 1 1 d .
Cl2 Cl 0.95166(5) 0.31980(11) 0.06251(4) 0.0743(3) Uani 1 1 d .
N1 N 1.00130(11) 0.1676(2) 0.16846(9) 0.0397(5) Uani 1 1 d .
C2 C 0.99979(14) 0.0688(3) 0.20473(10) 0.0418(6) Uani 1 1 d .
N3 N 1.06177(14) 0.0602(3) 0.23176(10) 0.0513(6) Uani 1 1 d D
H3 H 1.0734(18) -0.001(3) 0.2512(13) 0.062 Uiso 1 1 d D
C4 C 1.17811(17) 0.1971(4) 0.22398(14) 0.0630(9) Uani 1 1 d .
H4 H 1.2034 0.1505 0.2504 0.076 Uiso 1 1 calc R
C5 C 1.20832(17) 0.3062(4) 0.19629(15) 0.0696(10) Uani 1 1 d .
H5 H 1.2552 0.3338 0.2039 0.084 Uiso 1 1 calc R
C6 C 1.16997(17) 0.3763(4) 0.15702(14) 0.0645(9) Uani 1 1 d .
H6 H 1.1920 0.4503 0.1392 0.077 Uiso 1 1 calc R
C7 C 1.10035(15) 0.3401(3) 0.14357(13) 0.0529(7) Uani 1 1 d .
H7 H 1.0753 0.3877 0.1173 0.063 Uiso 1 1 calc R
C8 C 1.06950(14) 0.2288(3) 0.17128(11) 0.0423(6) Uani 1 1 d .
C9 C 1.10822(16) 0.1590(3) 0.21093(12) 0.0487(7) Uani 1 1 d .
C10 C 0.93309(16) -0.0118(3) 0.21553(11) 0.0481(7) Uani 1 1 d .
H10A H 0.9449 -0.1070 0.2265 0.058 Uiso 1 1 calc R
H10B H 0.9058 0.0328 0.2436 0.058 Uiso 1 1 calc R
N11 N 0.81466(11) 0.1395(2) 0.09776(9) 0.0401(5) Uani 1 1 d .
C12 C 0.77796(14) 0.0510(3) 0.12760(11) 0.0424(6) Uani 1 1 d .
N13 N 0.71002(12) 0.0338(3) 0.11069(10) 0.0468(6) Uani 1 1 d D
H13 H 0.6844(17) -0.018(3) 0.1257(12) 0.056 Uiso 1 1 d D
C14 C 0.64145(16) 0.1407(4) 0.03407(13) 0.0571(8) Uani 1 1 d .
H14 H 0.5978 0.0949 0.0395 0.068 Uiso 1 1 calc R
C15 C 0.65066(18) 0.2348(4) -0.00624(14) 0.0655(9) Uani 1 1 d .
H15 H 0.6123 0.2538 -0.0288 0.079 Uiso 1 1 calc R
C16 C 0.71620(18) 0.3030(4) -0.01440(13) 0.0624(9) Uani 1 1 d .
H16 H 0.7202 0.3663 -0.0423 0.075 Uiso 1 1 calc R
C17 C 0.77526(16) 0.2798(3) 0.01735(11) 0.0516(7) Uani 1 1 d .
H17A H 0.8188 0.3254 0.0114 0.062 Uiso 1 1 calc R
C18 C 0.76639(14) 0.1847(3) 0.05875(10) 0.0415(6) Uani 1 1 d .
C19 C 0.70069(15) 0.1169(3) 0.06661(11) 0.0456(7) Uani 1 1 d .
C20 C 0.81157(14) -0.0139(3) 0.17521(11) 0.0473(7) Uani 1 1 d .
H20A H 0.8000 0.0405 0.2065 0.057 Uiso 1 1 calc R
H20B H 0.7940 -0.1091 0.1801 0.057 Uiso 1 1 calc R
N21 N 0.89046(11) -0.0145(2) 0.16622(9) 0.0416(5) Uani 1 1 d .
C22 C 0.98644(16) -0.1536(3) 0.11917(12) 0.0494(7) Uani 1 1 d .
C23 C 1.01445(18) -0.0845(4) 0.07647(13) 0.0627(9) Uani 1 1 d .
H23 H 0.9845 -0.0313 0.0548 0.075 Uiso 1 1 calc R
C24 C 1.0871(2) -0.0935(5) 0.06544(17) 0.0839(12) Uani 1 1 d .
H24 H 1.1061 -0.0462 0.0364 0.101 Uiso 1 1 calc R
C25 C 1.1312(2) -0.1718(6) 0.0972(2) 0.0929(15) Uani 1 1 d .
H25A H 1.1803 -0.1761 0.0900 0.111 Uiso 1 1 calc R
C26 C 1.1040(2) -0.2432(6) 0.1391(2) 0.0948(14) Uani 1 1 d .
H26 H 1.1342 -0.2968 0.1604 0.114 Uiso 1 1 calc R
C27 C 1.0317(2) -0.2361(4) 0.14987(16) 0.0757(10) Uani 1 1 d .
H27 H 1.0129 -0.2871 0.1781 0.091 Uiso 1 1 calc R
C28 C 0.90811(16) -0.1405(3) 0.13294(13) 0.0519(7) Uani 1 1 d .
H28A H 0.8805 -0.1356 0.1005 0.062 Uiso 1 1 calc R
H28B H 0.8932 -0.2247 0.1517 0.062 Uiso 1 1 calc R

loop_
_atom_site_aniso_label
_atom_site_aniso_U_11
_atom_site_aniso_U_22
_atom_site_aniso_U_33
_atom_site_aniso_U_23
_atom_site_aniso_U_13
_atom_site_aniso_U_12
Cu1 0.03205(18) 0.0447(2) 0.0431(2) 0.00390(14) -0.00549(13) -0.00296(13)
Cl1 0.0427(4) 0.0541(4) 0.0500(4) -0.0102(3) -0.0032(3) 0.0040(3)
Cl2 0.0522(5) 0.0982(7) 0.0726(5) 0.0409(5) -0.0140(4) -0.0217(5)
N1 0.0323(11) 0.0453(13) 0.0414(12) -0.0025(10) -0.0028(9) 0.0022(10)
C2 0.0406(15) 0.0454(15) 0.0392(14) -0.0023(12) -0.0038(12) 0.0083(12)
N3 0.0455(14) 0.0540(15) 0.0543(15) 0.0033(12) -0.0125(12) 0.0112(12)
C4 0.0396(16) 0.080(2) 0.069(2) -0.0118(18) -0.0147(15) 0.0122(17)
C5 0.0326(16) 0.096(3) 0.080(2) -0.020(2) -0.0047(16) -0.0044(17)
C6 0.0450(17) 0.077(2) 0.072(2) -0.0089(18) 0.0020(16) -0.0123(17)
C7 0.0402(15) 0.064(2) 0.0549(17) -0.0019(15) -0.0032(13) -0.0052(14)
C8 0.0317(13) 0.0501(16) 0.0452(15) -0.0101(13) -0.0030(11) 0.0045(12)
C9 0.0376(14) 0.0575(18) 0.0509(16) -0.0100(14) -0.0066(13) 0.0090(14)
C10 0.0488(16) 0.0495(16) 0.0461(16) 0.0061(13) -0.0044(13) 0.0029(13)
N11 0.0313(11) 0.0454(13) 0.0435(12) -0.0025(10) -0.0038(9) -0.0034(9)
C12 0.0345(13) 0.0433(15) 0.0493(16) -0.0059(13) 0.0025(12) -0.0012(12)
N13 0.0308(12) 0.0468(14) 0.0627(16) -0.0032(12) 0.0026(11) -0.0060(10)
C14 0.0362(15) 0.064(2) 0.071(2) -0.0183(17) -0.0104(15) 0.0031(14)
C15 0.053(2) 0.083(2) 0.060(2) -0.0143(19) -0.0199(16) 0.0136(18)
C16 0.0582(19) 0.076(2) 0.0527(18) 0.0021(16) -0.0123(16) 0.0080(17)
C17 0.0486(17) 0.0581(18) 0.0481(17) -0.0020(14) -0.0051(13) 0.0014(14)
C18 0.0382(14) 0.0443(15) 0.0419(14) -0.0108(12) -0.0043(11) 0.0033(12)
C19 0.0370(14) 0.0453(16) 0.0546(17) -0.0134(14) -0.0020(12) 0.0030(12)
C20 0.0369(14) 0.0494(17) 0.0557(17) 0.0043(14) 0.0068(13) -0.0030(12)
N21 0.0348(11) 0.0443(13) 0.0457(13) 0.0000(10) -0.0002(10) 0.0007(10)
C22 0.0479(17) 0.0424(16) 0.0578(18) -0.0079(13) 0.0020(14) 0.0050(13)
C23 0.062(2) 0.069(2) 0.0579(19) -0.0042(17) 0.0055(16) 0.0076(17)
C24 0.071(3) 0.101(3) 0.079(3) -0.017(2) 0.025(2) -0.011(2)
C25 0.050(2) 0.126(4) 0.102(3) -0.040(3) 0.007(2) 0.015(2)
C26 0.067(3) 0.116(4) 0.101(3) -0.006(3) -0.006(2) 0.043(3)
C27 0.071(2) 0.075(2) 0.082(3) 0.009(2) 0.007(2) 0.022(2)
C28 0.0480(17) 0.0402(15) 0.067(2) -0.0053(14) 0.0018(14) -0.0018(13)

loop_
_atom_type_symbol
_atom_type_description
_atom_type_scat_dispersion_real
_atom_type_scat_dispersion_imag
_atom_type_scat_source
C C 0.0033 0.0016 'International Tables Vol C Tables 4.2.6.8 and 6.1.1.4'
H H 0.0000 0.0000 'International Tables Vol C Tables 4.2.6.8 and 6.1.1.4'
N N 0.0061 0.0033 'International Tables Vol C Tables 4.2.6.8 and 6.1.1.4'
Cl Cl 0.1484 0.1585 'International Tables Vol C Tables 4.2.6.8 and 6.1.1.4'
Cu Cu 0.3201 1.2651 'International Tables Vol C Tables 4.2.6.8 and 6.1.1.4'

loop_
_geom_angle_atom_site_label_1
_geom_angle_atom_site_label_2
_geom_angle_atom_site_label_3
_geom_angle
N1 Cu1 N11 161.81(9)
N1 Cu1 N21 81.55(9)
N11 Cu1 N21 80.46(9)
N1 Cu1 Cl2 98.74(7)
N11 Cu1 Cl2 98.95(7)
N21 Cu1 Cl2 157.93(7)
N1 Cu1 Cl1 87.88(6)
N11 Cu1 Cl1 90.32(7)
N21 Cu1 Cl1 92.91(6)
Cl2 Cu1 Cl1 109.16(4)
C2 N1 C8 106.4(2)
C2 N1 Cu1 113.70(18)
C8 N1 Cu1 139.87(19)
N1 C2 N3 112.4(3)
N1 C2 C10 121.1(2)
N3 C2 C10 126.3(3)
C2 N3 C9 107.5(2)
C5 C4 C9 117.3(3)
C4 C5 C6 121.1(3)
C7 C6 C5 122.4(3)
C6 C7 C8 116.8(3)
C7 C8 N1 131.6(3)
C7 C8 C9 120.5(3)
N1 C8 C9 107.8(3)
N3 C9 C4 132.2(3)
N3 C9 C8 105.9(2)
C4 C9 C8 121.8(3)
N21 C10 C2 107.5(2)
C12 N11 C18 105.5(2)
C12 N11 Cu1 112.80(18)
C18 N11 Cu1 141.25(18)
N11 C12 N13 112.4(3)
N11 C12 C20 120.6(2)
N13 C12 C20 127.0(3)
C12 N13 C19 107.9(2)
C15 C14 C19 116.6(3)
C14 C15 C16 121.6(3)
C17 C16 C15 122.3(3)
C16 C17 C18 116.6(3)
C17 C18 C19 120.7(3)
C17 C18 N11 130.8(3)
C19 C18 N11 108.6(2)
N13 C19 C14 132.1(3)
N13 C19 C18 105.7(2)
C14 C19 C18 122.2(3)
N21 C20 C12 107.0(2)
C10 N21 C20 113.6(2)
C10 N21 C28 111.7(2)
C20 N21 C28 107.8(2)
C10 N21 Cu1 106.53(16)
C20 N21 Cu1 104.91(16)
C28 N21 Cu1 112.15(17)
C23 C22 C27 118.9(3)
C23 C22 C28 120.8(3)
C27 C22 C28 120.3(3)
C22 C23 C24 120.1(4)
C25 C24 C23 120.1(4)
C26 C25 C24 120.5(4)
C25 C26 C27 119.7(4)
C26 C27 C22 120.7(4)
N21 C28 C22 114.1(2)

loop_
_geom_bond_atom_site_label_1
_geom_bond_atom_site_label_2
_geom_bond_distance
Cu1 N1 1.974(2)
Cu1 N11 1.987(2)
Cu1 N21 2.141(2)
Cu1 Cl2 2.2130(9)
Cu1 Cl1 2.6578(8)
N1 C2 1.313(3)
N1 C8 1.396(3)
C2 N3 1.342(3)
C2 C10 1.483(4)
N3 C9 1.380(4)
C4 C5 1.371(5)
C4 C9 1.388(4)
C5 C6 1.392(5)
C6 C7 1.382(4)
C7 C8 1.392(4)
C8 C9 1.401(4)
C10 N21 1.478(4)
N11 C12 1.320(3)
N11 C18 1.401(3)
C12 N13 1.343(3)
C12 C20 1.490(4)
N13 C19 1.377(4)
C14 C15 1.367(5)
C14 C19 1.393(4)
C15 C16 1.395(5)
C16 C17 1.378(4)
C17 C18 1.393(4)
C18 C19 1.395(4)
C20 N21 1.484(3)
N21 C28 1.500(4)
C22 C23 1.367(4)
C22 C27 1.387(5)
C22 C28 1.502(4)
C23 C24 1.382(5)
C24 C25 1.367(6)
C25 C26 1.356(7)
C26 C27 1.372(5)

loop_
_geom_hbond_atom_site_label_D
_geom_hbond_atom_site_label_H
_geom_hbond_atom_site_label_A
_geom_hbond_distance_DH
_geom_hbond_distance_HA
_geom_hbond_distance_DA
_geom_hbond_angle_DHA
_geom_hbond_site_symmetry_A
N3 H3 Cl1 0.79(3) 2.36(3) 3.115(3) 162(3) 3_745
N13 H13 Cl1 0.78(3) 2.52(3) 3.249(3) 155(3) 8_755
